data_7130462
loop_
_publ_author_name
'Yu, Ke-Yin'
'Ge, Xiao-Min'
'Fan, Yi-Jun'
'Liu, Xiao-Tao'
'Yang, Xue'
'Yang, Yu-Han'
'Zhao, Xian-He'
'An, Xian-Tao'
'Fan, Chun-An'

_publ_section_title
;
 Iron(III)-catalyzed tandem annulation of indolyl-substituted
 <i>p</i>-quinone methides with ynamides for the synthesis of
 cyclopenta[<i>b</i>]indoles.
;
_journal_issue 62
_journal_name_full 'Chemical communications (Cambridge, England)'
_journal_page_first 8710
_journal_page_last 8713
_journal_paper_doi 10.1039/d2cc03252j
_journal_volume 58
_journal_year 2022
_chemical_formula_moiety 'C40 H44 N2 O3 S'
_chemical_formula_sum 'C40 H44 N2 O3 S'
_chemical_formula_weight 632.83
_chemical_melting_point 489.6(5)
_chemical_name_systematic 'Compound 3ac'
_space_group_crystal_system monoclinic
_space_group_IT_number 14
_space_group_name_Hall '-P 2ybc'
_space_group_name_H-M_alt 'P 1 21/c 1'
_atom_sites_solution_hydrogens geom
_atom_sites_solution_primary iterative
_audit_creation_date 2021-11-18
_audit_creation_method
;
Olex2 1.3
(compiled 2020.11.12 svn.r5f609507 for OlexSys, GUI svn.r6408)
;
_audit_update_record
;
2022-02-15 deposited with the CCDC.	2022-07-04 downloaded from the CCDC.
;
_cell_angle_alpha 90
_cell_angle_beta 99.266(6)
_cell_angle_gamma 90
_cell_formula_units_Z 4
_cell_length_a 15.3974(8)
_cell_length_b 11.0390(5)
_cell_length_c 21.2880(11)
_cell_measurement_reflns_used 1832
_cell_measurement_temperature 293(2)
_cell_measurement_theta_max 25.8840
_cell_measurement_theta_min 3.5510
_cell_volume 3571.1(3)
_computing_cell_refinement
;
CrysAlisPro, Agilent Technologies,
Version 1.171.36.28 (release 01-02-2013 CrysAlis171 .NET)
(compiled Feb  1 2013,16:14:44)
;
_computing_data_collection
;
CrysAlisPro, Agilent Technologies,
Version 1.171.36.28 (release 01-02-2013 CrysAlis171 .NET)
(compiled Feb  1 2013,16:14:44)
;
_computing_data_reduction
;
CrysAlisPro, Agilent Technologies,
Version 1.171.36.28 (release 01-02-2013 CrysAlis171 .NET)
(compiled Feb  1 2013,16:14:44)
;
_computing_molecular_graphics 'Olex2 1.3 (Dolomanov et al., 2009)'
_computing_publication_material 'Olex2 1.3 (Dolomanov et al., 2009)'
_computing_structure_refinement 'SHELXL 2018/3 (Sheldrick, 2015)'
_computing_structure_solution 'olex2.solve 1.3 (Bourhis et al., 2015)'
_diffrn_ambient_temperature 293(2)
_diffrn_detector_area_resol_mean 16.0733
_diffrn_measured_fraction_theta_full 0.998
_diffrn_measured_fraction_theta_max 0.887
_diffrn_measurement_details
;
#__ type_ start__ end____ width___ exp.time_
  1 omega -102.00  -64.00   1.0000   12.0000
omega____ theta____ kappa____ phi______ frames
    -      -19.4273  178.0000   60.0000 38

#__ type_ start__ end____ width___ exp.time_
  2 omega  -52.00   50.00   1.0000   12.0000
omega____ theta____ kappa____ phi______ frames
    -       22.7867  -19.0000 -180.0000 102

#__ type_ start__ end____ width___ exp.time_
  3 omega    5.00   87.00   1.0000   12.0000
omega____ theta____ kappa____ phi______ frames
    -       22.7867   38.0000    0.0000 82
;
_diffrn_measurement_device_type 'SuperNova, Dual, Cu at zero, Eos'
_diffrn_measurement_method '\w scans'
_diffrn_orient_matrix_UB_11 0.0184774000
_diffrn_orient_matrix_UB_12 -0.0255481000
_diffrn_orient_matrix_UB_13 -0.0254209000
_diffrn_orient_matrix_UB_21 -0.0428523000
_diffrn_orient_matrix_UB_22 -0.0094753000
_diffrn_orient_matrix_UB_23 -0.0172516000
_diffrn_orient_matrix_UB_31 0.0011263000
_diffrn_orient_matrix_UB_32 0.0581982000
_diffrn_orient_matrix_UB_33 -0.0139790000
_diffrn_radiation_monochromator mirror
_diffrn_radiation_type 'Mo K\a'
_diffrn_radiation_wavelength 0.71073
_diffrn_reflns_av_R_equivalents 0.0473
_diffrn_reflns_av_unetI/netI 0.0886
_diffrn_reflns_Laue_measured_fraction_full 0.998
_diffrn_reflns_Laue_measured_fraction_max 0.887
_diffrn_reflns_limit_h_max 18
_diffrn_reflns_limit_h_min -20
_diffrn_reflns_limit_k_max 14
_diffrn_reflns_limit_k_min -12
_diffrn_reflns_limit_l_max 28
_diffrn_reflns_limit_l_min -14
_diffrn_reflns_number 14336
_diffrn_reflns_point_group_measured_fraction_full 0.998
_diffrn_reflns_point_group_measured_fraction_max 0.887
_diffrn_reflns_theta_full 25.242
_diffrn_reflns_theta_max 28.597
_diffrn_reflns_theta_min 3.445
_diffrn_source 'SuperNova (Mo) X-ray Source'
_exptl_absorpt_coefficient_mu 0.129
_exptl_absorpt_correction_T_max 1.00000
_exptl_absorpt_correction_T_min 0.76354
_exptl_absorpt_correction_type multi-scan
_exptl_absorpt_process_details
;
CrysAlisPro, Agilent Technologies,
Version 1.171.36.28 (release 01-02-2013 CrysAlis171 .NET)
(compiled Feb  1 2013,16:14:44)
Empirical absorption correction using spherical harmonics,
 implemented in SCALE3 ABSPACK scaling algorithm.
;
_exptl_crystal_colour 'clear light yellow'
_exptl_crystal_colour_lustre clear
_exptl_crystal_colour_modifier light
_exptl_crystal_colour_primary yellow
_exptl_crystal_density_diffrn 1.177
_exptl_crystal_description block
_exptl_crystal_F_000 1352
_exptl_crystal_recrystallization_method 'Re-crystallisation from solvent: dichloromethane and methanol'
_exptl_crystal_size_max 0.21
_exptl_crystal_size_mid 0.15
_exptl_crystal_size_min 0.14
_refine_diff_density_max 0.179
_refine_diff_density_min -0.288
_refine_diff_density_rms 0.043
_refine_ls_extinction_coef 0.0028(3)
_refine_ls_extinction_expression Fc^*^=kFc[1+0.001xFc^2^\l^3^/sin(2\q)]^-1/4^
_refine_ls_extinction_method 'SHELXL-2018/3 (Sheldrick 2018)'
_refine_ls_goodness_of_fit_ref 1.015
_refine_ls_hydrogen_treatment constr
_refine_ls_matrix_type full
_refine_ls_number_parameters 425
_refine_ls_number_reflns 8101
_refine_ls_number_restraints 0
_refine_ls_restrained_S_all 1.015
_refine_ls_R_factor_all 0.1502
_refine_ls_R_factor_gt 0.0684
_refine_ls_shift/su_max 0.002
_refine_ls_shift/su_mean 0.000
_refine_ls_structure_factor_coef Fsqd
_refine_ls_weighting_details 'w=1/[\s^2^(Fo^2^)+(0.0476P)^2^+0.7766P] where P=(Fo^2^+2Fc^2^)/3'
_refine_ls_weighting_scheme calc
_refine_ls_wR_factor_gt 0.1322
_refine_ls_wR_factor_ref 0.1779
_reflns_Friedel_coverage 0.000
_reflns_number_gt 3825
_reflns_number_total 8101
_reflns_threshold_expression 'I > 2\s(I)'
_cod_data_source_file d2cc03252j2.cif
_cod_data_source_block Compound_3ac
_cod_depositor_comments
;
The following automatic conversions were performed:

data item '_chemical_melting_point' value '489.15-490.15' was changed
to '489.6(5)' -- the average value was taken and precision was
estimated.

Automatic conversion script
Id: cif_fix_values 7556 2019-12-06 15:28:31Z antanas 
;
_cod_original_cell_volume 3571.2(3)
_cod_database_code 7130462
_shelx_shelxl_version_number 2018/3
_shelx_space_group_comment
;
The symmetry employed for this shelxl refinement is uniquely defined
by the following loop, which should always be used as a source of
symmetry information in preference to the above space-group names.
They are only intended as comments.
;
_reflns_odcompleteness_completeness 99.70
_reflns_odcompleteness_iscentric 1
_reflns_odcompleteness_theta 26.32
_olex2_refinement_description
;
1.a Ternary CH refined with riding coordinates:
 C9(H9)
1.b Secondary CH2 refined with riding coordinates:
 C33(H33A,H33B)
1.c Aromatic/amide H refined with riding coordinates:
 C2(H2), C3(H3), C4(H4), C5(H5), C13(H13), C14(H14), C15(H15), C16(H16),
 C17(H17), C19(H19), C23(H23), C35(H35), C36(H36), C37(H37), C38(H38), C39(H39)
1.d Idealised Me refined as rotating group:
 C5AA(H5AA,H5AB,H5AC), C25(H25A,H25B,H25C), C26(H26A,H26B,H26C), C27(H27A,H27B,
 H27C), C29(H29A,H29B,H29C), C30(H30A,H30B,H30C), C31(H31A,H31B,H31C), C32(H32A,
 H32B,H32C)
1.e Idealised tetrahedral OH refined as rotating group:
 O1(H1)
;
_olex2_date_sample_data_collection 2018-09-10
_olex2_submission_special_instructions 'No special instructions were received'

loop_
_space_group_symop_operation_xyz
'x, y, z'
'-x, y+1/2, -z+1/2'
'-x, -y, -z'
'x, -y-1/2, z-1/2'

loop_
_atom_site_label
_atom_site_type_symbol
_atom_site_fract_x
_atom_site_fract_y
_atom_site_fract_z
_atom_site_U_iso_or_equiv
_atom_site_adp_type
_atom_site_occupancy
_atom_site_site_symmetry_order
_atom_site_calc_flag
_atom_site_refinement_flags_posn
_atom_site_refinement_flags_adp
_atom_site_refinement_flags_occupancy
_atom_site_disorder_assembly
_atom_site_disorder_group
S1 S 0.02966(6) 0.59870(8) 0.25878(4) 0.0667(3) Uani 1 1 d . . . . .
O1 O 0.48911(14) 0.63644(18) 0.62878(11) 0.0674(7) Uani 1 1 d . . . . .
H1 H 0.519536 0.575870 0.637368 0.101 Uiso 1 1 calc R U . . .
O2 O 0.03323(16) 0.47449(19) 0.27774(11) 0.0789(8) Uani 1 1 d . . . . .
O3 O 0.0494(2) 0.6319(2) 0.19821(11) 0.1017(9) Uani 1 1 d . . . . .
N1 N 0.05542(16) 0.6567(2) 0.52909(12) 0.0552(7) Uani 1 1 d . . . . .
N2 N 0.09770(15) 0.6722(2) 0.31186(11) 0.0481(6) Uani 1 1 d . . . . .
C1 C -0.0031(2) 0.7482(3) 0.50512(17) 0.0640(9) Uani 1 1 d . . . . .
C2 C -0.0568(3) 0.8179(4) 0.5379(2) 0.0940(13) Uani 1 1 d . . . . .
H2 H -0.057285 0.807441 0.581156 0.113 Uiso 1 1 calc R U . . .
C3 C -0.1090(3) 0.9026(5) 0.5027(3) 0.1274(19) Uani 1 1 d . . . . .
H3 H -0.146995 0.949357 0.522478 0.153 Uiso 1 1 calc R U . . .
C4 C -0.1065(3) 0.9202(5) 0.4390(3) 0.1291(19) Uani 1 1 d . . . . .
H4 H -0.142037 0.979703 0.417201 0.155 Uiso 1 1 calc R U . . .
C5 C -0.0538(2) 0.8535(3) 0.4069(2) 0.0840(12) Uani 1 1 d . . . . .
H5 H -0.053848 0.866323 0.363756 0.101 Uiso 1 1 calc R U . . .
C5AA C 0.0705(2) 0.6116(3) 0.59370(15) 0.0777(11) Uani 1 1 d . . . . .
H5AA H 0.094088 0.675315 0.622094 0.117 Uiso 1 1 calc R U . . .
H5AB H 0.111463 0.545491 0.596968 0.117 Uiso 1 1 calc R U . . .
H5AC H 0.015854 0.584061 0.604933 0.117 Uiso 1 1 calc R U . . .
C6 C 0.0007(2) 0.7651(3) 0.43997(16) 0.0575(8) Uani 1 1 d . . . . .
C7 C 0.06462(17) 0.6793(2) 0.42553(14) 0.0455(7) Uani 1 1 d . . . . .
C8 C 0.09425(18) 0.6173(2) 0.47986(14) 0.0444(7) Uani 1 1 d . . . . .
C9 C 0.16469(17) 0.5283(2) 0.47219(13) 0.0438(7) Uani 1 1 d . . . . .
H9 H 0.144702 0.446315 0.480273 0.053 Uiso 1 1 calc R U . . .
C10 C 0.16853(17) 0.5431(2) 0.40113(13) 0.0423(7) Uani 1 1 d . . . . .
C11 C 0.11175(17) 0.6312(2) 0.37659(13) 0.0419(7) Uani 1 1 d . . . . .
C12 C 0.22219(18) 0.4631(3) 0.36701(14) 0.0486(7) Uani 1 1 d . . . . .
C13 C 0.2590(2) 0.5010(3) 0.31528(17) 0.0685(10) Uani 1 1 d . . . . .
H13 H 0.253251 0.581385 0.302188 0.082 Uiso 1 1 calc R U . . .
C14 C 0.3043(3) 0.4202(4) 0.2828(2) 0.0910(13) Uani 1 1 d . . . . .
H14 H 0.327683 0.447041 0.247630 0.109 Uiso 1 1 calc R U . . .
C15 C 0.3154(3) 0.3038(4) 0.3010(2) 0.0917(14) Uani 1 1 d . . . . .
H15 H 0.345380 0.250381 0.278387 0.110 Uiso 1 1 calc R U . . .
C16 C 0.2823(3) 0.2653(4) 0.3528(2) 0.0866(13) Uani 1 1 d . . . . .
H16 H 0.290740 0.185344 0.366064 0.104 Uiso 1 1 calc R U . . .
C17 C 0.2360(2) 0.3434(3) 0.38619(17) 0.0667(10) Uani 1 1 d . . . . .
H17 H 0.214057 0.315475 0.421752 0.080 Uiso 1 1 calc R U . . .
C18 C 0.25236(17) 0.5533(2) 0.51498(12) 0.0417(7) Uani 1 1 d . . . . .
C19 C 0.30704(18) 0.4615(2) 0.54130(13) 0.0442(7) Uani 1 1 d . . . . .
H19 H 0.289172 0.381723 0.533258 0.053 Uiso 1 1 calc R U . . .
C20 C 0.38773(18) 0.4829(2) 0.57933(13) 0.0433(7) Uani 1 1 d . . . . .
C21 C 0.41079(17) 0.6042(2) 0.59134(13) 0.0439(7) Uani 1 1 d . . . . .
C22 C 0.35691(17) 0.7014(2) 0.56685(13) 0.0412(7) Uani 1 1 d . . . . .
C23 C 0.27825(17) 0.6722(2) 0.52847(13) 0.0434(7) Uani 1 1 d . . . . .
H23 H 0.241421 0.734603 0.511110 0.052 Uiso 1 1 calc R U . . .
C24 C 0.4485(2) 0.3777(3) 0.60535(14) 0.0538(8) Uani 1 1 d . . . . .
C25 C 0.4062(2) 0.2544(3) 0.58604(18) 0.0792(12) Uani 1 1 d . . . . .
H25A H 0.351994 0.246975 0.602573 0.119 Uiso 1 1 calc R U . . .
H25B H 0.445578 0.190726 0.603016 0.119 Uiso 1 1 calc R U . . .
H25C H 0.394599 0.248395 0.540471 0.119 Uiso 1 1 calc R U . . .
C26 C 0.5353(2) 0.3828(3) 0.57828(18) 0.0746(10) Uani 1 1 d . . . . .
H26A H 0.522969 0.377043 0.532719 0.112 Uiso 1 1 calc R U . . .
H26B H 0.572324 0.316484 0.594996 0.112 Uiso 1 1 calc R U . . .
H26C H 0.564731 0.457916 0.590266 0.112 Uiso 1 1 calc R U . . .
C27 C 0.4672(2) 0.3796(3) 0.67894(15) 0.0755(11) Uani 1 1 d . . . . .
H27A H 0.495798 0.454191 0.693214 0.113 Uiso 1 1 calc R U . . .
H27B H 0.504703 0.312710 0.694061 0.113 Uiso 1 1 calc R U . . .
H27C H 0.412781 0.372957 0.695234 0.113 Uiso 1 1 calc R U . . .
C28 C 0.38354(18) 0.8342(2) 0.58195(14) 0.0472(7) Uani 1 1 d . . . . .
C29 C 0.4679(2) 0.8659(3) 0.55588(17) 0.0686(10) Uani 1 1 d . . . . .
H29A H 0.515815 0.818082 0.577289 0.103 Uiso 1 1 calc R U . . .
H29B H 0.481036 0.950307 0.562977 0.103 Uiso 1 1 calc R U . . .
H29C H 0.459817 0.849200 0.511062 0.103 Uiso 1 1 calc R U . . .
C30 C 0.3969(3) 0.8594(3) 0.65311(16) 0.0803(11) Uani 1 1 d . . . . .
H30A H 0.344069 0.839757 0.669477 0.120 Uiso 1 1 calc R U . . .
H30B H 0.410537 0.943533 0.660611 0.120 Uiso 1 1 calc R U . . .
H30C H 0.444575 0.810755 0.674161 0.120 Uiso 1 1 calc R U . . .
C31 C 0.3120(2) 0.9208(3) 0.55072(19) 0.0836(13) Uani 1 1 d . . . . .
H31A H 0.304107 0.910972 0.505344 0.125 Uiso 1 1 calc R U . . .
H31B H 0.329250 1.002718 0.561540 0.125 Uiso 1 1 calc R U . . .
H31C H 0.257798 0.903121 0.565629 0.125 Uiso 1 1 calc R U . . .
C32 C -0.0761(2) 0.6539(3) 0.2626(2) 0.1011(15) Uani 1 1 d . . . . .
H32A H -0.118302 0.611448 0.232378 0.152 Uiso 1 1 calc R U . . .
H32B H -0.078480 0.738825 0.252891 0.152 Uiso 1 1 calc R U . . .
H32C H -0.089356 0.641509 0.304692 0.152 Uiso 1 1 calc R U . . .
C33 C 0.10711(19) 0.8041(2) 0.30227(15) 0.0561(8) Uani 1 1 d . . . . .
H33A H 0.081709 0.847095 0.334675 0.067 Uiso 1 1 calc R U . . .
H33B H 0.074024 0.826278 0.261188 0.067 Uiso 1 1 calc R U . . .
C34 C 0.20046(19) 0.8438(2) 0.30504(15) 0.0473(7) Uani 1 1 d . . . . .
C35 C 0.2403(3) 0.8439(3) 0.25215(18) 0.0794(11) Uani 1 1 d . . . . .
H35 H 0.209762 0.814647 0.213906 0.095 Uiso 1 1 calc R U . . .
C36 C 0.3253(3) 0.8866(4) 0.2544(2) 0.0941(13) Uani 1 1 d . . . . .
H36 H 0.351071 0.886309 0.217751 0.113 Uiso 1 1 calc R U . . .
C37 C 0.3707(3) 0.9287(3) 0.3093(2) 0.0846(13) Uani 1 1 d . . . . .
H37 H 0.427453 0.958475 0.310671 0.101 Uiso 1 1 calc R U . . .
C38 C 0.3332(3) 0.9273(3) 0.3627(2) 0.0863(13) Uani 1 1 d . . . . .
H38 H 0.364670 0.954784 0.401058 0.104 Uiso 1 1 calc R U . . .
C39 C 0.2488(2) 0.8854(3) 0.36016(16) 0.0666(9) Uani 1 1 d . . . . .
H39 H 0.223847 0.885316 0.397130 0.080 Uiso 1 1 calc R U . . .

loop_
_atom_site_aniso_label
_atom_site_aniso_U_11
_atom_site_aniso_U_22
_atom_site_aniso_U_33
_atom_site_aniso_U_23
_atom_site_aniso_U_13
_atom_site_aniso_U_12
S1 0.0659(6) 0.0757(6) 0.0507(6) 0.0001(5) -0.0139(4) -0.0110(5)
O1 0.0504(13) 0.0621(13) 0.0795(17) -0.0043(12) -0.0202(12) 0.0027(11)
O2 0.0880(18) 0.0592(14) 0.0782(17) -0.0045(12) -0.0209(14) -0.0215(13)
O3 0.133(3) 0.128(2) 0.0393(15) 0.0063(14) -0.0019(15) -0.0112(19)
N1 0.0466(14) 0.0735(17) 0.0444(16) -0.0059(14) 0.0037(12) -0.0077(14)
N2 0.0485(14) 0.0480(14) 0.0441(15) 0.0058(11) -0.0041(11) -0.0049(11)
C1 0.0442(18) 0.076(2) 0.071(3) -0.012(2) 0.0070(17) 0.0036(17)
C2 0.075(3) 0.130(4) 0.080(3) -0.022(3) 0.022(2) 0.015(3)
C3 0.106(4) 0.166(5) 0.118(4) -0.012(4) 0.042(3) 0.073(4)
C4 0.115(4) 0.158(5) 0.119(4) 0.003(4) 0.034(3) 0.085(3)
C5 0.067(2) 0.099(3) 0.087(3) 0.003(2) 0.014(2) 0.036(2)
C5AA 0.077(2) 0.106(3) 0.050(2) -0.002(2) 0.0096(19) -0.015(2)
C6 0.0467(18) 0.063(2) 0.062(2) -0.0049(17) 0.0051(16) 0.0055(16)
C7 0.0369(15) 0.0478(16) 0.0496(18) -0.0044(14) -0.0001(13) 0.0005(13)
C8 0.0401(15) 0.0505(17) 0.0412(17) -0.0058(14) 0.0024(13) -0.0066(13)
C9 0.0429(16) 0.0381(15) 0.0481(18) 0.0020(13) 0.0003(13) -0.0034(13)
C10 0.0370(15) 0.0428(15) 0.0444(17) -0.0032(13) -0.0021(13) -0.0040(13)
C11 0.0343(14) 0.0446(15) 0.0439(17) -0.0005(13) -0.0020(12) -0.0042(12)
C12 0.0382(16) 0.0523(18) 0.0519(19) -0.0081(15) -0.0029(14) 0.0002(14)
C13 0.060(2) 0.078(2) 0.070(2) 0.001(2) 0.0190(19) 0.0052(19)
C14 0.075(3) 0.113(3) 0.090(3) -0.011(3) 0.031(2) 0.017(3)
C15 0.073(3) 0.100(3) 0.100(4) -0.036(3) 0.008(3) 0.022(3)
C16 0.082(3) 0.066(2) 0.106(4) -0.019(2) -0.002(3) 0.023(2)
C17 0.069(2) 0.0508(19) 0.076(3) -0.0062(18) -0.0015(19) 0.0108(17)
C18 0.0423(16) 0.0402(15) 0.0392(16) 0.0031(13) -0.0032(13) 0.0009(13)
C19 0.0509(17) 0.0363(15) 0.0435(17) 0.0029(13) 0.0019(14) 0.0004(13)
C20 0.0449(16) 0.0442(16) 0.0389(16) 0.0033(13) 0.0010(13) 0.0048(13)
C21 0.0343(15) 0.0520(17) 0.0422(17) 0.0003(14) -0.0029(12) 0.0020(13)
C22 0.0408(15) 0.0398(15) 0.0416(17) -0.0031(12) 0.0024(13) -0.0015(12)
C23 0.0403(15) 0.0402(15) 0.0478(18) 0.0034(13) 0.0008(13) 0.0008(13)
C24 0.0580(19) 0.0499(18) 0.0513(19) 0.0063(15) 0.0025(15) 0.0150(15)
C25 0.081(3) 0.0474(19) 0.103(3) 0.0088(19) -0.003(2) 0.0119(18)
C26 0.063(2) 0.074(2) 0.087(3) -0.001(2) 0.012(2) 0.0214(19)
C27 0.087(3) 0.079(2) 0.057(2) 0.0216(18) 0.0013(19) 0.022(2)
C28 0.0446(16) 0.0421(15) 0.0526(19) -0.0086(14) 0.0012(14) -0.0024(13)
C29 0.061(2) 0.058(2) 0.089(3) -0.0042(18) 0.0187(19) -0.0155(17)
C30 0.104(3) 0.069(2) 0.068(3) -0.0214(19) 0.014(2) -0.018(2)
C31 0.072(2) 0.0393(18) 0.129(4) -0.0114(19) -0.015(2) 0.0015(17)
C32 0.054(2) 0.106(3) 0.127(4) 0.005(3) -0.032(2) -0.006(2)
C33 0.0495(18) 0.0498(18) 0.067(2) 0.0146(15) 0.0026(16) 0.0038(15)
C34 0.0469(17) 0.0429(16) 0.0508(19) 0.0055(14) 0.0041(15) -0.0001(13)
C35 0.083(3) 0.099(3) 0.058(2) -0.010(2) 0.019(2) -0.026(2)
C36 0.095(3) 0.100(3) 0.100(3) -0.012(3) 0.055(3) -0.023(3)
C37 0.057(2) 0.070(2) 0.126(4) 0.006(3) 0.013(3) -0.0102(19)
C38 0.074(3) 0.090(3) 0.087(3) 0.005(2) -0.014(2) -0.026(2)
C39 0.067(2) 0.072(2) 0.059(2) -0.0011(18) 0.0050(18) -0.0152(18)

loop_
_atom_type_symbol
_atom_type_description
_atom_type_scat_dispersion_real
_atom_type_scat_dispersion_imag
_atom_type_scat_source
C C 0.0033 0.0016 'International Tables Vol C Tables 4.2.6.8 and 6.1.1.4'
H H 0.0000 0.0000 'International Tables Vol C Tables 4.2.6.8 and 6.1.1.4'
N N 0.0061 0.0033 'International Tables Vol C Tables 4.2.6.8 and 6.1.1.4'
O O 0.0106 0.0060 'International Tables Vol C Tables 4.2.6.8 and 6.1.1.4'
S S 0.1246 0.1234 'International Tables Vol C Tables 4.2.6.8 and 6.1.1.4'

loop_
_geom_angle_atom_site_label_1
_geom_angle_atom_site_label_2
_geom_angle_atom_site_label_3
_geom_angle
_geom_angle_site_symmetry_1
_geom_angle_site_symmetry_3
_geom_angle_publ_flag
O2 S1 N2 106.92(12) . . ?
O2 S1 C32 108.31(18) . . ?
O3 S1 O2 120.04(17) . . ?
O3 S1 N2 107.08(15) . . ?
O3 S1 C32 106.79(19) . . ?
N2 S1 C32 107.06(16) . . ?
C21 O1 H1 109.5 . . ?
C1 N1 C5AA 126.3(3) . . ?
C8 N1 C1 106.8(3) . . ?
C8 N1 C5AA 126.9(3) . . ?
C11 N2 S1 119.37(18) . . ?
C11 N2 C33 116.1(2) . . ?
C33 N2 S1 117.42(17) . . ?
N1 C1 C6 109.2(3) . . ?
C2 C1 N1 128.1(4) . . ?
C2 C1 C6 122.7(3) . . ?
C1 C2 H2 121.8 . . ?
C3 C2 C1 116.4(4) . . ?
C3 C2 H2 121.8 . . ?
C2 C3 H3 119.1 . . ?
C2 C3 C4 121.7(4) . . ?
C4 C3 H3 119.1 . . ?
C3 C4 H4 118.9 . . ?
C5 C4 C3 122.2(4) . . ?
C5 C4 H4 118.9 . . ?
C4 C5 H5 120.5 . . ?
C4 C5 C6 118.9(4) . . ?
C6 C5 H5 120.5 . . ?
N1 C5AA H5AA 109.5 . . ?
N1 C5AA H5AB 109.5 . . ?
N1 C5AA H5AC 109.5 . . ?
H5AA C5AA H5AB 109.5 . . ?
H5AA C5AA H5AC 109.5 . . ?
H5AB C5AA H5AC 109.5 . . ?
C1 C6 C7 105.2(3) . . ?
C5 C6 C1 118.0(3) . . ?
C5 C6 C7 136.8(3) . . ?
C6 C7 C11 146.0(3) . . ?
C8 C7 C6 107.3(3) . . ?
C8 C7 C11 106.7(2) . . ?
N1 C8 C9 135.5(3) . . ?
C7 C8 N1 111.5(3) . . ?
C7 C8 C9 112.9(3) . . ?
C8 C9 H9 109.5 . . ?
C8 C9 C10 100.5(2) . . ?
C8 C9 C18 113.8(2) . . ?
C10 C9 H9 109.5 . . ?
C18 C9 H9 109.5 . . ?
C18 C9 C10 113.5(2) . . ?
C11 C10 C9 109.4(2) . . ?
C11 C10 C12 128.1(3) . . ?
C12 C10 C9 122.4(2) . . ?
N2 C11 C7 123.7(2) . . ?
C10 C11 N2 125.8(3) . . ?
C10 C11 C7 110.5(3) . . ?
C13 C12 C10 123.0(3) . . ?
C13 C12 C17 117.3(3) . . ?
C17 C12 C10 119.7(3) . . ?
C12 C13 H13 119.8 . . ?
C12 C13 C14 120.5(4) . . ?
C14 C13 H13 119.8 . . ?
C13 C14 H14 119.3 . . ?
C15 C14 C13 121.5(4) . . ?
C15 C14 H14 119.3 . . ?
C14 C15 H15 120.4 . . ?
C14 C15 C16 119.1(4) . . ?
C16 C15 H15 120.4 . . ?
C15 C16 H16 119.5 . . ?
C15 C16 C17 121.0(4) . . ?
C17 C16 H16 119.5 . . ?
C12 C17 H17 119.7 . . ?
C16 C17 C12 120.5(4) . . ?
C16 C17 H17 119.7 . . ?
C19 C18 C9 122.2(2) . . ?
C19 C18 C23 118.4(2) . . ?
C23 C18 C9 119.4(2) . . ?
C18 C19 H19 118.6 . . ?
C18 C19 C20 122.8(2) . . ?
C20 C19 H19 118.6 . . ?
C19 C20 C21 116.5(2) . . ?
C19 C20 C24 121.1(2) . . ?
C21 C20 C24 122.4(2) . . ?
O1 C21 C20 121.6(2) . . ?
O1 C21 C22 115.3(2) . . ?
C20 C21 C22 123.1(2) . . ?
C21 C22 C28 121.8(2) . . ?
C23 C22 C21 116.7(2) . . ?
C23 C22 C28 121.4(2) . . ?
C18 C23 H23 118.8 . . ?
C22 C23 C18 122.4(2) . . ?
C22 C23 H23 118.8 . . ?
C20 C24 C26 110.6(3) . . ?
C20 C24 C27 111.0(2) . . ?
C25 C24 C20 111.5(2) . . ?
C25 C24 C26 106.7(3) . . ?
C25 C24 C27 106.6(3) . . ?
C26 C24 C27 110.3(3) . . ?
C24 C25 H25A 109.5 . . ?
C24 C25 H25B 109.5 . . ?
C24 C25 H25C 109.5 . . ?
H25A C25 H25B 109.5 . . ?
H25A C25 H25C 109.5 . . ?
H25B C25 H25C 109.5 . . ?
C24 C26 H26A 109.5 . . ?
C24 C26 H26B 109.5 . . ?
C24 C26 H26C 109.5 . . ?
H26A C26 H26B 109.5 . . ?
H26A C26 H26C 109.5 . . ?
H26B C26 H26C 109.5 . . ?
C24 C27 H27A 109.5 . . ?
C24 C27 H27B 109.5 . . ?
C24 C27 H27C 109.5 . . ?
H27A C27 H27B 109.5 . . ?
H27A C27 H27C 109.5 . . ?
H27B C27 H27C 109.5 . . ?
C29 C28 C22 110.7(2) . . ?
C30 C28 C22 111.7(2) . . ?
C30 C28 C29 109.4(3) . . ?
C30 C28 C31 107.0(3) . . ?
C31 C28 C22 110.8(2) . . ?
C31 C28 C29 107.0(3) . . ?
C28 C29 H29A 109.5 . . ?
C28 C29 H29B 109.5 . . ?
C28 C29 H29C 109.5 . . ?
H29A C29 H29B 109.5 . . ?
H29A C29 H29C 109.5 . . ?
H29B C29 H29C 109.5 . . ?
C28 C30 H30A 109.5 . . ?
C28 C30 H30B 109.5 . . ?
C28 C30 H30C 109.5 . . ?
H30A C30 H30B 109.5 . . ?
H30A C30 H30C 109.5 . . ?
H30B C30 H30C 109.5 . . ?
C28 C31 H31A 109.5 . . ?
C28 C31 H31B 109.5 . . ?
C28 C31 H31C 109.5 . . ?
H31A C31 H31B 109.5 . . ?
H31A C31 H31C 109.5 . . ?
H31B C31 H31C 109.5 . . ?
S1 C32 H32A 109.5 . . ?
S1 C32 H32B 109.5 . . ?
S1 C32 H32C 109.5 . . ?
H32A C32 H32B 109.5 . . ?
H32A C32 H32C 109.5 . . ?
H32B C32 H32C 109.5 . . ?
N2 C33 H33A 108.9 . . ?
N2 C33 H33B 108.9 . . ?
N2 C33 C34 113.4(2) . . ?
H33A C33 H33B 107.7 . . ?
C34 C33 H33A 108.9 . . ?
C34 C33 H33B 108.9 . . ?
C35 C34 C33 121.6(3) . . ?
C39 C34 C33 121.4(3) . . ?
C39 C34 C35 117.0(3) . . ?
C34 C35 H35 119.4 . . ?
C34 C35 C36 121.3(3) . . ?
C36 C35 H35 119.4 . . ?
C35 C36 H36 119.9 . . ?
C37 C36 C35 120.2(4) . . ?
C37 C36 H36 119.9 . . ?
C36 C37 H37 120.2 . . ?
C36 C37 C38 119.6(4) . . ?
C38 C37 H37 120.2 . . ?
C37 C38 H38 120.0 . . ?
C37 C38 C39 119.9(4) . . ?
C39 C38 H38 120.0 . . ?
C34 C39 C38 122.0(4) . . ?
C34 C39 H39 119.0 . . ?
C38 C39 H39 119.0 . . ?

loop_
_geom_bond_atom_site_label_1
_geom_bond_atom_site_label_2
_geom_bond_distance
_geom_bond_site_symmetry_2
_geom_bond_publ_flag
S1 O2 1.428(2) . ?
S1 O3 1.420(3) . ?
S1 N2 1.628(2) . ?
S1 C32 1.752(4) . ?
O1 H1 0.8200 . ?
O1 C21 1.381(3) . ?
N1 C1 1.395(4) . ?
N1 C5AA 1.446(4) . ?
N1 C8 1.359(4) . ?
N2 C11 1.433(3) . ?
N2 C33 1.481(3) . ?
C1 C2 1.395(5) . ?
C1 C6 1.410(4) . ?
C2 H2 0.9300 . ?
C2 C3 1.374(6) . ?
C3 H3 0.9300 . ?
C3 C4 1.377(6) . ?
C4 H4 0.9300 . ?
C4 C5 1.359(5) . ?
C5 H5 0.9300 . ?
C5 C6 1.400(4) . ?
C5AA H5AA 0.9600 . ?
C5AA H5AB 0.9600 . ?
C5AA H5AC 0.9600 . ?
C6 C7 1.434(4) . ?
C7 C8 1.358(4) . ?
C7 C11 1.462(4) . ?
C8 C9 1.492(4) . ?
C9 H9 0.9800 . ?
C9 C10 1.532(4) . ?
C9 C18 1.527(3) . ?
C10 C11 1.355(3) . ?
C10 C12 1.477(4) . ?
C12 C13 1.382(4) . ?
C12 C17 1.389(4) . ?
C13 H13 0.9300 . ?
C13 C14 1.384(5) . ?
C14 H14 0.9300 . ?
C14 C15 1.346(5) . ?
C15 H15 0.9300 . ?
C15 C16 1.354(5) . ?
C16 H16 0.9300 . ?
C16 C17 1.386(5) . ?
C17 H17 0.9300 . ?
C18 C19 1.378(3) . ?
C18 C23 1.388(3) . ?
C19 H19 0.9300 . ?
C19 C20 1.390(4) . ?
C20 C21 1.399(4) . ?
C20 C24 1.537(4) . ?
C21 C22 1.404(3) . ?
C22 C23 1.385(3) . ?
C22 C28 1.542(3) . ?
C23 H23 0.9300 . ?
C24 C25 1.536(4) . ?
C24 C26 1.540(4) . ?
C24 C27 1.547(4) . ?
C25 H25A 0.9600 . ?
C25 H25B 0.9600 . ?
C25 H25C 0.9600 . ?
C26 H26A 0.9600 . ?
C26 H26B 0.9600 . ?
C26 H26C 0.9600 . ?
C27 H27A 0.9600 . ?
C27 H27B 0.9600 . ?
C27 H27C 0.9600 . ?
C28 C29 1.534(4) . ?
C28 C30 1.521(4) . ?
C28 C31 1.527(4) . ?
C29 H29A 0.9600 . ?
C29 H29B 0.9600 . ?
C29 H29C 0.9600 . ?
C30 H30A 0.9600 . ?
C30 H30B 0.9600 . ?
C30 H30C 0.9600 . ?
C31 H31A 0.9600 . ?
C31 H31B 0.9600 . ?
C31 H31C 0.9600 . ?
C32 H32A 0.9600 . ?
C32 H32B 0.9600 . ?
C32 H32C 0.9600 . ?
C33 H33A 0.9700 . ?
C33 H33B 0.9700 . ?
C33 C34 1.495(4) . ?
C34 C35 1.366(4) . ?
C34 C39 1.364(4) . ?
C35 H35 0.9300 . ?
C35 C36 1.385(5) . ?
C36 H36 0.9300 . ?
C36 C37 1.345(5) . ?
C37 H37 0.9300 . ?
C37 C38 1.355(5) . ?
C38 H38 0.9300 . ?
C38 C39 1.372(5) . ?
C39 H39 0.9300 . ?

loop_
_geom_torsion_atom_site_label_1
_geom_torsion_atom_site_label_2
_geom_torsion_atom_site_label_3
_geom_torsion_atom_site_label_4
_geom_torsion
_geom_torsion_site_symmetry_1
_geom_torsion_site_symmetry_2
_geom_torsion_site_symmetry_3
_geom_torsion_site_symmetry_4
_geom_torsion_publ_flag
S1 N2 C11 C7 -95.2(3) . . . . ?
S1 N2 C11 C10 84.0(3) . . . . ?
S1 N2 C33 C34 -127.7(2) . . . . ?
O1 C21 C22 C23 179.3(3) . . . . ?
O1 C21 C22 C28 -0.9(4) . . . . ?
O2 S1 N2 C11 -31.5(3) . . . . ?
O2 S1 N2 C33 179.1(2) . . . . ?
O3 S1 N2 C11 -161.4(2) . . . . ?
O3 S1 N2 C33 49.2(3) . . . . ?
N1 C1 C2 C3 -179.8(4) . . . . ?
N1 C1 C6 C5 179.8(3) . . . . ?
N1 C1 C6 C7 -0.1(3) . . . . ?
N1 C8 C9 C10 -178.7(3) . . . . ?
N1 C8 C9 C18 -57.0(4) . . . . ?
N2 C33 C34 C35 88.0(4) . . . . ?
N2 C33 C34 C39 -94.2(3) . . . . ?
C1 N1 C8 C7 0.6(3) . . . . ?
C1 N1 C8 C9 176.2(3) . . . . ?
C1 C2 C3 C4 -1.8(8) . . . . ?
C1 C6 C7 C8 0.4(3) . . . . ?
C1 C6 C7 C11 -178.9(4) . . . . ?
C2 C1 C6 C5 -1.7(5) . . . . ?
C2 C1 C6 C7 178.3(3) . . . . ?
C2 C3 C4 C5 1.3(9) . . . . ?
C3 C4 C5 C6 -0.9(8) . . . . ?
C4 C5 C6 C1 1.1(6) . . . . ?
C4 C5 C6 C7 -179.0(4) . . . . ?
C5 C6 C7 C8 -179.5(4) . . . . ?
C5 C6 C7 C11 1.2(7) . . . . ?
C5AA N1 C1 C2 2.3(5) . . . . ?
C5AA N1 C1 C6 -179.4(3) . . . . ?
C5AA N1 C8 C7 179.7(3) . . . . ?
C5AA N1 C8 C9 -4.7(5) . . . . ?
C6 C1 C2 C3 2.1(6) . . . . ?
C6 C7 C8 N1 -0.7(3) . . . . ?
C6 C7 C8 C9 -177.3(2) . . . . ?
C6 C7 C11 N2 -1.7(6) . . . . ?
C6 C7 C11 C10 179.0(4) . . . . ?
C7 C8 C9 C10 -3.1(3) . . . . ?
C7 C8 C9 C18 118.6(3) . . . . ?
C8 N1 C1 C2 -178.6(3) . . . . ?
C8 N1 C1 C6 -0.3(3) . . . . ?
C8 C7 C11 N2 179.0(2) . . . . ?
C8 C7 C11 C10 -0.3(3) . . . . ?
C8 C9 C10 C11 2.8(3) . . . . ?
C8 C9 C10 C12 -172.7(2) . . . . ?
C8 C9 C18 C19 144.8(3) . . . . ?
C8 C9 C18 C23 -34.8(4) . . . . ?
C9 C10 C11 N2 179.1(2) . . . . ?
C9 C10 C11 C7 -1.7(3) . . . . ?
C9 C10 C12 C13 -150.0(3) . . . . ?
C9 C10 C12 C17 31.1(4) . . . . ?
C9 C18 C19 C20 178.8(3) . . . . ?
C9 C18 C23 C22 -179.9(3) . . . . ?
C10 C9 C18 C19 -101.1(3) . . . . ?
C10 C9 C18 C23 79.4(3) . . . . ?
C10 C12 C13 C14 -176.2(3) . . . . ?
C10 C12 C17 C16 176.6(3) . . . . ?
C11 N2 C33 C34 81.9(3) . . . . ?
C11 C7 C8 N1 178.9(2) . . . . ?
C11 C7 C8 C9 2.3(3) . . . . ?
C11 C10 C12 C13 35.4(4) . . . . ?
C11 C10 C12 C17 -143.5(3) . . . . ?
C12 C10 C11 N2 -5.8(4) . . . . ?
C12 C10 C11 C7 173.5(2) . . . . ?
C12 C13 C14 C15 -1.2(6) . . . . ?
C13 C12 C17 C16 -2.3(4) . . . . ?
C13 C14 C15 C16 -0.8(6) . . . . ?
C14 C15 C16 C17 1.3(6) . . . . ?
C15 C16 C17 C12 0.3(6) . . . . ?
C17 C12 C13 C14 2.7(5) . . . . ?
C18 C9 C10 C11 -119.1(2) . . . . ?
C18 C9 C10 C12 65.4(3) . . . . ?
C18 C19 C20 C21 1.5(4) . . . . ?
C18 C19 C20 C24 -177.3(3) . . . . ?
C19 C18 C23 C22 0.5(4) . . . . ?
C19 C20 C21 O1 179.6(3) . . . . ?
C19 C20 C21 C22 -0.2(4) . . . . ?
C19 C20 C24 C25 -2.3(4) . . . . ?
C19 C20 C24 C26 116.3(3) . . . . ?
C19 C20 C24 C27 -120.9(3) . . . . ?
C20 C21 C22 C23 -0.9(4) . . . . ?
C20 C21 C22 C28 178.9(3) . . . . ?
C21 C20 C24 C25 178.9(3) . . . . ?
C21 C20 C24 C26 -62.5(4) . . . . ?
C21 C20 C24 C27 60.3(4) . . . . ?
C21 C22 C23 C18 0.8(4) . . . . ?
C21 C22 C28 C29 62.9(4) . . . . ?
C21 C22 C28 C30 -59.3(4) . . . . ?
C21 C22 C28 C31 -178.5(3) . . . . ?
C23 C18 C19 C20 -1.7(4) . . . . ?
C23 C22 C28 C29 -117.3(3) . . . . ?
C23 C22 C28 C30 120.5(3) . . . . ?
C23 C22 C28 C31 1.3(4) . . . . ?
C24 C20 C21 O1 -1.6(4) . . . . ?
C24 C20 C21 C22 178.6(3) . . . . ?
C28 C22 C23 C18 -179.1(3) . . . . ?
C32 S1 N2 C11 84.4(3) . . . . ?
C32 S1 N2 C33 -65.0(3) . . . . ?
C33 N2 C11 C7 54.6(3) . . . . ?
C33 N2 C11 C10 -126.2(3) . . . . ?
C33 C34 C35 C36 176.6(3) . . . . ?
C33 C34 C39 C38 -177.0(3) . . . . ?
C34 C35 C36 C37 0.4(6) . . . . ?
C35 C34 C39 C38 1.0(5) . . . . ?
C35 C36 C37 C38 0.9(6) . . . . ?
C36 C37 C38 C39 -1.3(6) . . . . ?
C37 C38 C39 C34 0.3(6) . . . . ?
C39 C34 C35 C36 -1.3(5) . . . . ?
